data_4332121
loop_
_publ_author_name
'Ovcharenko, Victor'
'Fursova, Elena'
'Romanenko, Galina'
'Eremenko, Igor'
'Tretyakov, Evgeny'
'Ikorskii, Vladimir'

_publ_section_title
;
 Synthesis, Structure, and Magnetic Properties of (6&#x2212;9)-Nuclear
 Ni(II) Trimethylacetates and Their Heterospin Complexes with Nitroxides
;
_journal_issue 14
_journal_name_full 'Inorganic Chemistry'
_journal_page_first 5338
_journal_page_last 5350
_journal_paper_doi 10.1021/ic0522028
_journal_volume 45
_journal_year 2006
_chemical_formula_sum 'C68 H140 Ni7 O34.5'
_chemical_formula_weight 1920.77
_chemical_name_systematic
; 
 ? 
;
_space_group_IT_number 19
_symmetry_cell_setting orthorhombic
_symmetry_space_group_name_Hall 'P 2ac 2ab'
_symmetry_space_group_name_H-M 'P 21 21 21'
_atom_sites_solution_hydrogens geom
_atom_sites_solution_primary direct
_atom_sites_solution_secondary difmap
_audit_creation_method SHELXL-97
_cell_angle_alpha 90.00
_cell_angle_beta 90.00
_cell_angle_gamma 90.00
_cell_formula_units_Z 4
_cell_length_a 15.0141(11)
_cell_length_b 26.636(2)
_cell_length_c 26.912(2)
_cell_measurement_reflns_used 5903
_cell_measurement_temperature 298(2)
_cell_measurement_theta_max 23.00
_cell_measurement_theta_min 2.17
_cell_volume 10762.5(14)
_computing_cell_refinement 'Bruker SMART'
_computing_data_collection 'Bruker SMART'
_computing_data_reduction 'Bruker SAINT'
_computing_molecular_graphics 'Bruker SHELXTL'
_computing_publication_material 'Bruker SHELXTL'
_computing_structure_refinement 'SHELXL-97 (Sheldrick, 1997)'
_computing_structure_solution 'SHELXS-97 (Sheldrick, 1990)'
_diffrn_ambient_temperature 298(2)
_diffrn_measured_fraction_theta_full 0.994
_diffrn_measured_fraction_theta_max 0.994
_diffrn_measurement_device_type 'CCD area detector'
_diffrn_measurement_method 'phi and omega scans'
_diffrn_radiation_monochromator graphite
_diffrn_radiation_source 'fine-focus sealed tube'
_diffrn_radiation_type MoK\a
_diffrn_radiation_wavelength 0.71073
_diffrn_reflns_av_R_equivalents 0.0675
_diffrn_reflns_av_sigmaI/netI 0.0771
_diffrn_reflns_limit_h_max 16
_diffrn_reflns_limit_h_min -16
_diffrn_reflns_limit_k_max 17
_diffrn_reflns_limit_k_min -29
_diffrn_reflns_limit_l_max 30
_diffrn_reflns_limit_l_min -29
_diffrn_reflns_number 47111
_diffrn_reflns_theta_full 23.38
_diffrn_reflns_theta_max 23.38
_diffrn_reflns_theta_min 1.70
_exptl_absorpt_coefficient_mu 1.263
_exptl_absorpt_correction_type none
_exptl_crystal_density_diffrn 1.185
_exptl_crystal_density_meas 0
_exptl_crystal_density_method 'not measured'
_exptl_crystal_F_000 4080
_refine_diff_density_max 0.613
_refine_diff_density_min -0.506
_refine_diff_density_rms 0.100
_refine_ls_abs_structure_details 'Flack H D (1983), Acta Cryst. A39, 876-881'
_refine_ls_abs_structure_Flack 0.001(14)
_refine_ls_extinction_coef 0.00008(6)
_refine_ls_extinction_expression Fc^*^=kFc[1+0.001xFc^2^\l^3^/sin(2\q)]^-1/4^
_refine_ls_extinction_method SHELXL
_refine_ls_goodness_of_fit_ref 0.919
_refine_ls_hydrogen_treatment mixed
_refine_ls_matrix_type full
_refine_ls_number_parameters 1138
_refine_ls_number_reflns 15581
_refine_ls_number_restraints 5
_refine_ls_restrained_S_all 0.919
_refine_ls_R_factor_all 0.0586
_refine_ls_R_factor_gt 0.0491
_refine_ls_shift/su_max 12.462
_refine_ls_shift/su_mean 0.100
_refine_ls_structure_factor_coef Fsqd
_refine_ls_weighting_details 'calc w=1/[\s^2^(Fo^2^)+(0.0901P)^2^+0.0000P] where P=(Fo^2^+2Fc^2^)/3'
_refine_ls_weighting_scheme calc
_refine_ls_wR_factor_gt 0.1293
_refine_ls_wR_factor_ref 0.1343
_reflns_number_gt 13199
_reflns_number_total 15581
_reflns_threshold_expression >2sigma(I)
_cod_data_source_file ic0522028sup1.cif
_cod_data_source_block Ni7_LT
_cod_depositor_comments
;
The following automatic conversions were performed:

'_symmetry_cell_setting' value 'Orthorhombic' changed to
'orthorhombic' according to
/home/saulius/struct/CIF-dictionaries/cif_core.dic dictionary named
'cif_core.dic' version 2.4.2 from 2011-04-26.

Automatic conversion script
Id: cif_fix_values 1891 2012-01-12 08:04:46Z andrius 
;
_cod_original_cell_volume 10762.8(14)
_cod_original_sg_symbol_H-M P2(1)2(1)2(1)
_cod_original_formula_sum 'C68 H140 Ni7 O34.50'
_cod_database_code 4332121

loop_
_symmetry_equiv_pos_as_xyz
'x, y, z'
'-x+1/2, -y, z+1/2'
'x+1/2, -y+1/2, -z'
'-x, y+1/2, -z+1/2'

loop_
_atom_site_label
_atom_site_type_symbol
_atom_site_fract_x
_atom_site_fract_y
_atom_site_fract_z
_atom_site_U_iso_or_equiv
_atom_site_adp_type
_atom_site_occupancy
_atom_site_symmetry_multiplicity
_atom_site_calc_flag
_atom_site_refinement_flags
Ni1 Ni -0.00414(5) 0.97290(3) 0.43268(3) 0.0292(2) Uani 1 1 d .
Ni2 Ni 0.15467(5) 0.94602(3) 0.27808(3) 0.0288(2) Uani 1 1 d .
Ni3 Ni 0.11777(5) 0.88968(3) 0.40773(3) 0.0289(2) Uani 1 1 d .
Ni4 Ni 0.03059(5) 1.02880(3) 0.30363(3) 0.0290(2) Uani 1 1 d .
Ni5 Ni 0.24475(5) 0.96612(3) 0.37294(3) 0.0295(2) Uani 1 1 d .
Ni6 Ni 0.13375(5) 1.04213(3) 0.39574(3) 0.0292(2) Uani 1 1 d .
Ni7 Ni -0.06313(5) 0.90420(3) 0.31783(3) 0.0312(2) Uani 1 1 d .
O1 O 0.1788(3) 0.90612(16) 0.34143(14) 0.0284(10) Uani 1 1 d .
O2 O 0.0047(3) 1.02512(15) 0.37810(14) 0.0279(9) Uani 1 1 d .
O3 O 0.1634(3) 1.01016(15) 0.32424(14) 0.0287(10) Uani 1 1 d .
O4 O 0.1345(2) 0.96587(16) 0.42489(14) 0.0282(9) Uani 1 1 d .
O5 O -0.0085(3) 0.91088(16) 0.38772(14) 0.0301(10) Uani 1 1 d .
O6 O 0.0204(2) 0.95419(15) 0.28672(14) 0.0289(10) Uani 1 1 d .
O1W O -0.1611(3) 0.95654(17) 0.33434(16) 0.0382(11) Uani 1 1 d .
H1WA H -0.1482 0.9836 0.3217 0.002(13) Uiso 1 1 calc R
O2W O 0.0136(3) 0.84199(16) 0.29838(16) 0.0372(11) Uani 1 1 d .
H2WA H 0.0535 0.8508 0.2794 0.05(2) Uiso 1 1 calc R
O11 O -0.1310(3) 0.89128(19) 0.25156(16) 0.0442(12) Uani 1 1 d .
C11 C -0.1324(5) 0.9172(3) 0.2121(3) 0.0433(18) Uani 1 1 d .
O12 O -0.0787(4) 0.9505(2) 0.20383(19) 0.0701(18) Uani 1 1 d .
C12 C -0.2061(5) 0.9049(3) 0.1740(3) 0.056(2) Uani 1 1 d .
C13 C -0.1902(10) 0.9367(7) 0.1286(5) 0.135(6) Uani 1 1 d .
H13A H -0.2362 0.9304 0.1046 0.17(6) Uiso 1 1 calc R
H13B H -0.1333 0.9284 0.1145 0.29(11) Uiso 1 1 calc R
H13C H -0.1908 0.9715 0.1378 0.13(6) Uiso 1 1 calc R
C14 C -0.2933(7) 0.9161(11) 0.1967(6) 0.167(8) Uani 1 1 d .
H14A H -0.3398 0.9089 0.1732 2.0(19) Uiso 1 1 calc R
H14B H -0.2956 0.9509 0.2057 0.25(11) Uiso 1 1 calc R
H14C H -0.3012 0.8957 0.2258 0.24(10) Uiso 1 1 calc R
C15 C -0.2065(13) 0.8512(5) 0.1618(7) 0.125(5) Uani 1 1 d .
H15A H -0.2534 0.8444 0.1385 0.25(9) Uiso 1 1 calc R
H15B H -0.2160 0.8320 0.1915 0.23(10) Uiso 1 1 calc R
H15C H -0.1503 0.8421 0.1473 0.23(10) Uiso 1 1 calc R
O21 O -0.1474(3) 0.85163(18) 0.35340(17) 0.0433(12) Uani 1 1 d .
C21 C -0.2010(5) 0.8230(3) 0.3365(3) 0.053(2) Uani 1 1 d .
O22 O -0.2207(5) 0.8235(3) 0.2889(2) 0.089(2) Uani 1 1 d .
C22 C -0.2495(6) 0.7839(4) 0.3679(3) 0.065(2) Uani 1 1 d .
C23 C -0.2201(10) 0.7882(6) 0.4194(4) 0.141(6) Uani 1 1 d .
H23A H -0.1587 0.7783 0.4218 2.0(18) Uiso 1 1 calc R
H23B H -0.2558 0.7668 0.4401 0.12(4) Uiso 1 1 calc R
H23C H -0.2263 0.8224 0.4302 0.11(4) Uiso 1 1 calc R
C24 C -0.2320(13) 0.7334(4) 0.3457(6) 0.124(5) Uani 1 1 d .
H24A H -0.1699 0.7254 0.3491 0.12(5) Uiso 1 1 calc R
H24B H -0.2476 0.7339 0.3111 0.21(9) Uiso 1 1 calc R
H24C H -0.2670 0.7086 0.3625 0.08(3) Uiso 1 1 calc R
C25 C -0.3489(8) 0.7966(9) 0.3640(9) 0.152(6) Uani 1 1 d .
H25A H -0.3592 0.8296 0.3771 0.23(11) Uiso 1 1 calc R
H25B H -0.3829 0.7725 0.3825 2(2) Uiso 1 1 calc R
H25C H -0.3668 0.7957 0.3297 0.16(7) Uiso 1 1 calc R
O31 O -0.1056(3) 1.04427(17) 0.28878(16) 0.0361(11) Uani 1 1 d .
C31 C -0.1355(5) 1.0743(3) 0.2586(3) 0.0459(19) Uani 1 1 d .
O32 O -0.0912(4) 1.0898(2) 0.2208(2) 0.0683(17) Uani 1 1 d .
C32 C -0.2309(5) 1.0931(3) 0.2612(4) 0.063(2) Uani 1 1 d .
C33 C -0.2843(6) 1.0644(4) 0.3011(5) 0.102(4) Uani 1 1 d .
H33A H -0.2549 1.0674 0.3326 0.09(4) Uiso 1 1 calc R
H33B H -0.2882 1.0296 0.2920 0.09(4) Uiso 1 1 calc R
H33C H -0.3432 1.0783 0.3034 0.037(18) Uiso 1 1 calc R
C34 C -0.2757(8) 1.0903(6) 0.2107(4) 0.110(4) Uani 1 1 d .
H34A H -0.2813 1.0558 0.2008 0.14(6) Uiso 1 1 calc R
H34B H -0.2405 1.1081 0.1867 0.10(4) Uiso 1 1 calc R
H34C H -0.3338 1.1053 0.2126 0.09(3) Uiso 1 1 calc R
C35 C -0.2242(7) 1.1482(4) 0.2755(5) 0.089(3) Uani 1 1 d .
H35A H -0.1970 1.1511 0.3076 0.10(4) Uiso 1 1 calc R
H35B H -0.2828 1.1626 0.2764 0.05(2) Uiso 1 1 calc R
H35C H -0.1886 1.1656 0.2514 0.10(4) Uiso 1 1 calc R
O41 O 0.1418(3) 0.87989(17) 0.23470(15) 0.0360(11) Uani 1 1 d .
C41 C 0.1824(4) 0.8673(3) 0.1965(2) 0.0397(17) Uani 1 1 d .
O42 O 0.2604(4) 0.8872(2) 0.18605(19) 0.0625(15) Uani 1 1 d .
C42 C 0.1499(6) 0.8286(3) 0.1622(3) 0.054(2) Uani 1 1 d .
C43 C 0.2010(11) 0.8283(6) 0.1143(4) 0.141(7) Uani 1 1 d .
H43A H 0.2618 0.8193 0.1208 0.9(4) Uiso 1 1 calc R
H43B H 0.1989 0.8611 0.0996 2.0(18) Uiso 1 1 calc R
H43C H 0.1750 0.8043 0.0920 0.12(4) Uiso 1 1 calc R
C44 C 0.1537(14) 0.7797(4) 0.1890(6) 0.123(5) Uani 1 1 d .
H44A H 0.2146 0.7714 0.1961 0.27(12) Uiso 1 1 calc R
H44B H 0.1280 0.7539 0.1686 0.10(4) Uiso 1 1 calc R
H44C H 0.1210 0.7822 0.2196 0.23(8) Uiso 1 1 calc R
C45 C 0.0507(9) 0.8399(8) 0.1516(7) 0.152(7) Uani 1 1 d .
H45A H 0.0458 0.8710 0.1338 0.17(8) Uiso 1 1 calc R
H45B H 0.0190 0.8424 0.1824 0.23(10) Uiso 1 1 calc R
H45C H 0.0258 0.8133 0.1320 0.08(3) Uiso 1 1 calc R
O51 O 0.0987(3) 0.81259(17) 0.38514(16) 0.0392(11) Uani 1 1 d .
C51 C 0.1134(5) 0.7747(3) 0.4095(3) 0.0450(18) Uani 1 1 d .
O52 O 0.1112(4) 0.7767(2) 0.45935(19) 0.0676(16) Uani 1 1 d .
C52 C 0.1234(6) 0.7246(3) 0.3883(3) 0.052(2) Uani 1 1 d .
C53 C 0.087(2) 0.6866(5) 0.4173(6) 0.30(2) Uani 1 1 d .
H53A H 0.1130 0.6877 0.4499 0.08(3) Uiso 1 1 calc R
H53B H 0.0992 0.6547 0.4023 0.19(6) Uiso 1 1 calc R
H53C H 0.0238 0.6913 0.4198 2(2) Uiso 1 1 calc R
C54 C 0.2199(14) 0.7161(12) 0.3872(14) 0.289(18) Uani 1 1 d .
H54A H 0.2432 0.7181 0.4203 2(2) Uiso 1 1 calc R
H54B H 0.2477 0.7412 0.3668 0.21(10) Uiso 1 1 calc R
H54C H 0.2319 0.6835 0.3736 1.5(18) Uiso 1 1 calc R
C55 C 0.0869(18) 0.7216(6) 0.3368(8) 0.213(12) Uani 1 1 d .
H55A H 0.0242 0.7285 0.3374 0.19(8) Uiso 1 1 calc R
H55B H 0.0967 0.6885 0.3237 2.0(19) Uiso 1 1 calc R
H55C H 0.1164 0.7458 0.3161 0.17(7) Uiso 1 1 calc R
O61 O -0.1459(3) 0.97755(18) 0.43508(16) 0.0393(11) Uani 1 1 d .
C61 C -0.1936(4) 0.9859(3) 0.4719(3) 0.0387(17) Uani 1 1 d .
O62 O -0.1628(3) 1.0087(2) 0.51122(17) 0.0546(14) Uani 1 1 d .
C62 C -0.2880(4) 0.9710(4) 0.4735(3) 0.052(2) Uani 1 1 d .
C63 C -0.3267(7) 0.9611(9) 0.4250(4) 0.154(7) Uani 1 1 d .
H63A H -0.3881 0.9518 0.4288 2(2) Uiso 1 1 calc R
H63B H -0.2948 0.9342 0.4092 0.20(8) Uiso 1 1 calc R
H63C H -0.3226 0.9908 0.4048 0.13(5) Uiso 1 1 calc R
C64 C -0.3413(8) 1.0065(9) 0.5024(7) 0.167(9) Uani 1 1 d .
H64A H -0.4024 0.9959 0.5025 0.09(3) Uiso 1 1 calc R
H64B H -0.3369 1.0393 0.4878 0.10(5) Uiso 1 1 calc R
H64C H -0.3195 1.0076 0.5359 2(2) Uiso 1 1 calc R
C65 C -0.2907(12) 0.9242(10) 0.5072(11) 0.220(11) Uani 1 1 d .
H65A H -0.3509 0.9123 0.5098 2.0(19) Uiso 1 1 calc R
H65B H -0.2691 0.9328 0.5397 1.2(7) Uiso 1 1 calc R
H65C H -0.2539 0.8984 0.4932 0.6(3) Uiso 1 1 calc R
O71 O 0.2683(3) 1.03402(17) 0.40598(14) 0.0329(10) Uani 1 1 d .
C71 C 0.3005(4) 1.0343(3) 0.4528(3) 0.0428(17) Uani 1 1 d .
O72 O 0.2694(3) 1.0070(2) 0.48519(18) 0.0497(13) Uani 1 1 d .
C72 C 0.3758(5) 1.0702(3) 0.4605(3) 0.0480(19) Uani 1 1 d .
C73 C 0.4450(6) 1.0630(4) 0.4217(3) 0.075(3) Uani 1 1 d .
H73A H 0.4683 1.0295 0.4239 0.04(2) Uiso 1 1 calc R
H73B H 0.4923 1.0867 0.4268 0.06(2) Uiso 1 1 calc R
H73C H 0.4192 1.0681 0.3895 0.05(2) Uiso 1 1 calc R
C74 C 0.4140(6) 1.0640(4) 0.5126(3) 0.069(3) Uani 1 1 d .
H74A H 0.4371 1.0307 0.5164 0.21(8) Uiso 1 1 calc R
H74B H 0.3678 1.0696 0.5367 0.029(17) Uiso 1 1 calc R
H74C H 0.4609 1.0880 0.5176 0.08(3) Uiso 1 1 calc R
C75 C 0.3411(8) 1.1242(3) 0.4551(5) 0.086(3) Uani 1 1 d .
H75A H 0.3894 1.1474 0.4599 0.08(3) Uiso 1 1 calc R
H75B H 0.2958 1.1303 0.4795 0.08(4) Uiso 1 1 calc R
H75C H 0.3166 1.1287 0.4224 0.05(2) Uiso 1 1 calc R
O81 O 0.0559(3) 1.04441(17) 0.22995(16) 0.0412(11) Uani 1 1 d .
C81 C 0.1088(5) 1.0208(3) 0.2011(2) 0.0377(18) Uani 1 1 d .
O82 O 0.1539(3) 0.98383(17) 0.21263(15) 0.0369(11) Uani 1 1 d .
C82 C 0.1154(5) 1.0427(3) 0.1484(2) 0.052(2) Uani 1 1 d .
C83 C 0.0291(7) 1.0315(5) 0.1212(3) 0.097(4) Uani 1 1 d .
H83A H -0.0194 1.0480 0.1378 0.07(3) Uiso 1 1 calc R
H83B H 0.0190 0.9960 0.1209 2(2) Uiso 1 1 calc R
H83C H 0.0333 1.0436 0.0877 0.06(2) Uiso 1 1 calc R
C84 C 0.1932(7) 1.0160(4) 0.1204(3) 0.077(3) Uani 1 1 d .
H84A H 0.1984 1.0297 0.0875 0.81(19) Uiso 1 1 calc R
H84B H 0.1810 0.9807 0.1182 0.07(3) Uiso 1 1 calc R
H84C H 0.2478 1.0212 0.1381 0.22(10) Uiso 1 1 calc R
C85 C 0.1307(10) 1.0983(3) 0.1505(4) 0.087(4) Uani 1 1 d .
H85A H 0.0823 1.1140 0.1679 0.09(4) Uiso 1 1 calc R
H85B H 0.1340 1.1114 0.1173 0.06(2) Uiso 1 1 calc R
H85C H 0.1855 1.1050 0.1676 0.11(5) Uiso 1 1 calc R
O91 O 0.3272(3) 0.92543(18) 0.41395(18) 0.0427(12) Uani 1 1 d .
C91 C 0.3092(4) 0.8854(3) 0.4360(2) 0.0357(16) Uani 1 1 d .
O92 O 0.2345(3) 0.86386(17) 0.43510(17) 0.0419(12) Uani 1 1 d .
C92 C 0.3820(5) 0.8611(3) 0.4663(3) 0.0457(19) Uani 1 1 d .
C93 C 0.4402(13) 0.8328(9) 0.4303(6) 0.221(12) Uani 1 1 d .
H93A H 0.4568 0.8545 0.4033 2(2) Uiso 1 1 calc R
H93B H 0.4081 0.8044 0.4175 0.18(8) Uiso 1 1 calc R
H93C H 0.4929 0.8214 0.4471 0.09(3) Uiso 1 1 calc R
C94 C 0.4389(11) 0.9005(6) 0.4909(7) 0.130(5) Uani 1 1 d .
H94A H 0.4034 0.9193 0.5139 0.6(3) Uiso 1 1 calc R
H94B H 0.4627 0.9226 0.4661 0.18(7) Uiso 1 1 calc R
H94C H 0.4869 0.8845 0.5084 2(2) Uiso 1 1 calc R
C95 C 0.3445(10) 0.8298(9) 0.5072(6) 0.190(10) Uani 1 1 d .
H95A H 0.3057 0.8499 0.5274 0.11(5) Uiso 1 1 calc R
H95B H 0.3921 0.8169 0.5273 2(2) Uiso 1 1 calc R
H95C H 0.3114 0.8023 0.4933 2(2) Uiso 1 1 calc R
O101 O 0.3493(3) 0.9781(2) 0.32697(15) 0.0447(12) Uani 1 1 d .
C101 C 0.3556(5) 0.9605(3) 0.2842(3) 0.054(2) Uani 1 1 d .
O102 O 0.2903(3) 0.93947(19) 0.26085(16) 0.0446(12) Uani 1 1 d .
C102 C 0.4452(7) 0.9610(9) 0.2605(4) 0.157(8) Uani 1 1 d .
C103 C 0.4392(18) 1.0010(13) 0.2325(12) 0.53(5) Uani 1 1 d .
H1X H 0.4574 1.0300 0.2511 0.020(15) Uiso 1 1 calc R
H2X H 0.3786 1.0052 0.2218 0.36(16) Uiso 1 1 calc R
H2X H 0.4770 0.9971 0.2040 0.12(4) Uiso 1 1 calc R
C104 C 0.5149(7) 0.9692(10) 0.2909(6) 0.191(11) Uani 1 1 d .
H10B H 0.5677 0.9744 0.2715 0.16(5) Uiso 1 1 calc R
H10C H 0.5230 0.9407 0.3122 0.09(4) Uiso 1 1 calc R
H10D H 0.5036 0.9985 0.3108 2(2) Uiso 1 1 calc R
C105 C 0.4563(12) 0.9369(14) 0.2214(10) 0.38(3) Uani 1 1 d .
H10E H 0.5135 0.9449 0.2076 0.15(4) Uiso 1 1 calc R
H10F H 0.4105 0.9457 0.1981 0.10(4) Uiso 1 1 calc R
H10G H 0.4534 0.9016 0.2284 0.14(6) Uiso 1 1 calc R
O111 O -0.0041(3) 1.02985(19) 0.48547(15) 0.0389(11) Uani 1 1 d .
C111 C 0.0540(4) 1.0635(3) 0.4926(2) 0.0342(16) Uani 1 1 d .
O112 O 0.1116(3) 1.07442(18) 0.46179(16) 0.0400(11) Uani 1 1 d .
C112 C 0.0545(5) 1.0905(3) 0.5430(3) 0.0470(19) Uani 1 1 d .
C113 C 0.1316(6) 1.0648(4) 0.5729(3) 0.077(3) Uani 1 1 d .
H11A H 0.1174 1.0301 0.5782 0.06(3) Uiso 1 1 calc R
H11B H 0.1386 1.0813 0.6043 0.07(2) Uiso 1 1 calc R
H11C H 0.1861 1.0673 0.5544 0.08(3) Uiso 1 1 calc R
C114 C -0.0303(5) 1.0859(4) 0.5703(3) 0.070(3) Uani 1 1 d .
H11D H -0.0773 1.1009 0.5512 0.05(2) Uiso 1 1 calc R
H11E H -0.0254 1.1028 0.6017 0.09(3) Uiso 1 1 calc R
H11F H -0.0434 1.0511 0.5757 0.09(4) Uiso 1 1 calc R
C115 C 0.0810(8) 1.1447(4) 0.5354(4) 0.079(3) Uani 1 1 d .
H11G H 0.0351 1.1618 0.5172 0.08(3) Uiso 1 1 calc R
H11H H 0.1358 1.1462 0.5171 0.18(7) Uiso 1 1 calc R
H11I H 0.0888 1.1606 0.5672 0.040(18) Uiso 1 1 calc R
O121 O 0.0711(3) 0.86656(18) 0.47658(16) 0.0414(12) Uani 1 1 d .
C121 C 0.0217(5) 0.8904(3) 0.5059(2) 0.0395(17) Uani 1 1 d .
O122 O -0.0178(3) 0.92987(17) 0.49475(16) 0.0392(11) Uani 1 1 d .
C122 C 0.0098(6) 0.8701(3) 0.5587(3) 0.056(2) Uani 1 1 d .
C123 C 0.0911(12) 0.8591(12) 0.5790(5) 0.258(15) Uani 1 1 d .
H12A H 0.0831 0.8463 0.6120 0.16(5) Uiso 1 1 calc R
H12B H 0.1268 0.8890 0.5802 0.11(5) Uiso 1 1 calc R
H12C H 0.1205 0.8343 0.5590 2(2) Uiso 1 1 calc R
C124 C -0.034(2) 0.8195(6) 0.5548(7) 0.214(12) Uani 1 1 d .
H12D H -0.0427 0.8060 0.5875 0.17(6) Uiso 1 1 calc R
H12E H 0.0033 0.7973 0.5359 0.23(10) Uiso 1 1 calc R
H12F H -0.0905 0.8230 0.5385 0.18(9) Uiso 1 1 calc R
C125 C -0.0461(14) 0.9027(6) 0.5895(5) 0.154(7) Uani 1 1 d .
H12G H -0.0522 0.8883 0.6221 0.08(3) Uiso 1 1 calc R
H12H H -0.1039 0.9060 0.5746 0.5(2) Uiso 1 1 calc R
H12I H -0.0189 0.9352 0.5922 0.7(4) Uiso 1 1 calc R
O131 O 0.0418(3) 1.10500(16) 0.31001(16) 0.0378(11) Uani 1 1 d .
C131 C 0.1023(5) 1.1289(3) 0.3327(2) 0.0347(16) Uani 1 1 d .
O132 O 0.1494(3) 1.11031(17) 0.36588(17) 0.0426(11) Uani 1 1 d .
C132 C 0.1194(6) 1.1827(3) 0.3191(3) 0.055(2) Uani 1 1 d .
C133 C 0.2137(8) 1.1879(6) 0.3020(8) 0.141(7) Uani 1 1 d .
H13D H 0.2531 1.1772 0.3281 0.13(5) Uiso 1 1 calc R
H13E H 0.2256 1.2224 0.2941 0.11(4) Uiso 1 1 calc R
H13F H 0.2230 1.1675 0.2731 0.12(6) Uiso 1 1 calc R
C134 C 0.0599(7) 1.2006(3) 0.2774(4) 0.079(3) Uani 1 1 d .
H13G H -0.0011 1.1996 0.2880 0.07(3) Uiso 1 1 calc R
H13H H 0.0674 1.1792 0.2490 0.05(2) Uiso 1 1 calc R
H13I H 0.0756 1.2344 0.2686 0.06(2) Uiso 1 1 calc R
C135 C 0.1083(15) 1.2145(4) 0.3639(4) 0.139(7) Uani 1 1 d .
H13J H 0.0478 1.2124 0.3754 0.15(7) Uiso 1 1 calc R
H13K H 0.1221 1.2487 0.3559 0.09(3) Uiso 1 1 calc R
H13L H 0.1476 1.2030 0.3896 0.08(3) Uiso 1 1 calc R
O1X O 0.3094(10) 1.0792(6) 0.3057(6) 0.110(5) Uani 0.50 1 d P
C1X C -0.4697(18) 1.2169(12) 0.5150(8) 0.106(9) Uani 0.50 1 d PD
C2X C -0.371(2) 1.2094(16) 0.5109(13) 0.41(6) Uani 0.50 1 d PD
C3X C -0.311(3) 1.188(2) 0.4716(11) 0.77(15) Uani 0.50 1 d PD
C4X C -0.214(3) 1.1802(18) 0.4824(15) 0.31(3) Uani 0.50 1 d PD
C5X C -0.212(2) 1.1567(18) 0.4313(14) 0.27(3) Uani 0.50 1 d PD
C6X C -0.1231(15) 1.1304(10) 0.4220(7) 0.099(9) Uani 0.50 1 d PD

loop_
_atom_site_aniso_label
_atom_site_aniso_U_11
_atom_site_aniso_U_22
_atom_site_aniso_U_33
_atom_site_aniso_U_23
_atom_site_aniso_U_13
_atom_site_aniso_U_12
Ni1 0.0273(4) 0.0349(5) 0.0254(4) 0.0023(4) 0.0012(3) 0.0003(4)
Ni2 0.0294(4) 0.0327(5) 0.0244(4) 0.0002(4) 0.0019(3) -0.0026(4)
Ni3 0.0284(4) 0.0320(5) 0.0264(4) 0.0028(4) 0.0002(3) -0.0005(4)
Ni4 0.0297(4) 0.0322(5) 0.0251(4) 0.0030(4) -0.0011(3) -0.0006(4)
Ni5 0.0262(4) 0.0343(5) 0.0280(4) 0.0005(4) -0.0001(3) -0.0018(4)
Ni6 0.0293(4) 0.0314(5) 0.0268(4) 0.0008(4) -0.0018(3) -0.0015(4)
Ni7 0.0302(4) 0.0364(5) 0.0271(4) 0.0041(4) -0.0017(3) -0.0063(4)
O1 0.030(2) 0.034(2) 0.021(2) 0.0046(19) 0.0002(17) -0.002(2)
O2 0.030(2) 0.028(2) 0.025(2) 0.0002(19) 0.0031(17) -0.001(2)
O3 0.026(2) 0.038(3) 0.022(2) 0.0011(19) -0.0012(18) -0.0012(19)
O4 0.030(2) 0.030(2) 0.025(2) 0.006(2) 0.0058(17) 0.001(2)
O5 0.028(2) 0.037(3) 0.025(2) 0.000(2) -0.0021(18) -0.002(2)
O6 0.028(2) 0.029(2) 0.029(2) 0.0005(19) 0.0033(18) -0.0051(19)
O1W 0.033(2) 0.038(3) 0.043(3) 0.003(2) -0.001(2) -0.009(2)
O2W 0.036(3) 0.036(3) 0.039(3) 0.004(2) 0.005(2) -0.010(2)
O11 0.048(3) 0.055(3) 0.030(2) 0.008(2) -0.010(2) -0.007(3)
C11 0.047(5) 0.044(5) 0.039(4) -0.003(4) -0.003(3) 0.007(4)
O12 0.078(4) 0.083(4) 0.049(3) 0.016(3) -0.018(3) -0.043(4)
C12 0.053(5) 0.074(6) 0.042(4) 0.003(4) -0.018(4) -0.006(4)
C13 0.138(13) 0.193(18) 0.073(7) 0.062(9) -0.057(8) -0.077(11)
C14 0.060(7) 0.32(3) 0.118(12) -0.070(15) -0.044(7) 0.063(11)
C15 0.156(15) 0.094(10) 0.125(12) -0.039(10) -0.071(11) -0.011(9)
O21 0.036(3) 0.048(3) 0.046(3) 0.008(2) -0.001(2) -0.013(3)
C21 0.045(5) 0.052(5) 0.063(5) 0.014(4) -0.004(4) -0.010(4)
O22 0.106(5) 0.098(5) 0.064(4) 0.012(4) -0.024(4) -0.062(4)
C22 0.056(5) 0.071(6) 0.066(6) 0.014(5) 0.013(4) -0.021(5)
C23 0.238(17) 0.125(12) 0.061(7) 0.031(8) 0.024(9) -0.109(11)
C24 0.186(19) 0.053(7) 0.134(14) 0.019(7) 0.056(11) -0.028(9)
C25 0.071(8) 0.20(2) 0.185(19) 0.076(15) 0.032(10) 0.003(9)
O31 0.031(2) 0.037(3) 0.039(3) 0.006(2) -0.005(2) 0.002(2)
C31 0.050(5) 0.043(4) 0.044(4) 0.013(4) -0.012(4) -0.008(4)
O32 0.065(4) 0.078(4) 0.062(4) 0.033(3) -0.003(3) 0.000(3)
C32 0.041(5) 0.054(5) 0.094(7) 0.016(5) -0.010(5) 0.011(4)
C33 0.044(6) 0.105(10) 0.156(12) 0.070(8) 0.012(7) 0.010(5)
C34 0.081(8) 0.127(12) 0.123(10) 0.038(9) -0.057(8) -0.012(8)
C35 0.086(7) 0.069(7) 0.114(10) 0.017(7) 0.029(8) 0.023(6)
O41 0.039(3) 0.044(3) 0.025(2) -0.004(2) 0.011(2) -0.005(2)
C41 0.041(4) 0.042(4) 0.037(4) 0.003(3) 0.008(3) -0.007(3)
O42 0.064(4) 0.073(4) 0.051(3) -0.015(3) 0.020(3) -0.013(3)
C42 0.065(5) 0.052(5) 0.046(4) -0.011(4) 0.019(4) -0.021(4)
C43 0.194(14) 0.171(13) 0.059(7) -0.071(8) 0.058(8) -0.099(12)
C44 0.193(16) 0.057(7) 0.121(12) -0.010(7) -0.005(12) -0.028(9)
C45 0.095(10) 0.19(2) 0.166(14) -0.111(14) -0.069(11) 0.024(10)
O51 0.048(3) 0.036(3) 0.034(3) 0.001(2) -0.006(2) -0.006(2)
C51 0.057(5) 0.034(4) 0.043(4) 0.012(4) -0.005(4) -0.001(4)
O52 0.104(5) 0.055(4) 0.045(3) 0.015(3) 0.001(3) 0.010(3)
C52 0.078(6) 0.031(4) 0.046(4) -0.006(4) 0.001(4) 0.001(4)
C53 0.75(6) 0.062(9) 0.093(11) -0.014(8) 0.09(2) -0.102(19)
C54 0.121(14) 0.27(3) 0.47(4) -0.28(3) -0.01(2) 0.060(18)
C55 0.34(3) 0.069(10) 0.23(2) -0.078(13) -0.19(2) 0.056(14)
O61 0.027(2) 0.055(3) 0.036(2) 0.000(2) 0.001(2) -0.001(2)
C61 0.035(4) 0.043(4) 0.038(4) -0.004(4) 0.004(3) 0.007(3)
O62 0.045(3) 0.080(4) 0.039(3) -0.019(3) 0.008(2) -0.007(3)
C62 0.031(4) 0.081(6) 0.044(4) -0.008(5) 0.010(3) -0.002(4)
C63 0.042(6) 0.35(2) 0.073(7) -0.024(14) 0.010(5) -0.067(10)
C64 0.052(8) 0.24(2) 0.206(15) -0.149(17) 0.021(8) -0.003(9)
C65 0.086(10) 0.25(2) 0.33(3) 0.18(2) -0.033(14) -0.091(13)
O71 0.032(2) 0.039(3) 0.028(2) -0.003(2) -0.0029(18) -0.007(2)
C71 0.038(4) 0.044(4) 0.046(4) 0.008(4) 0.000(3) 0.003(4)
O72 0.055(3) 0.054(3) 0.041(3) 0.001(3) -0.005(2) -0.006(3)
C72 0.045(4) 0.051(5) 0.048(4) -0.008(4) -0.016(4) -0.008(4)
C73 0.043(5) 0.104(9) 0.080(7) -0.017(6) 0.001(5) -0.027(6)
C74 0.062(6) 0.094(8) 0.052(5) -0.006(5) -0.016(4) -0.029(6)
C75 0.095(8) 0.059(6) 0.103(8) -0.002(6) -0.033(8) -0.020(6)
O81 0.045(3) 0.049(3) 0.030(2) 0.004(2) 0.004(2) 0.001(2)
C81 0.041(4) 0.051(5) 0.021(3) -0.006(3) 0.007(3) -0.021(4)
O82 0.042(3) 0.034(3) 0.035(2) 0.010(2) 0.009(2) 0.006(2)
C82 0.070(5) 0.055(5) 0.031(4) 0.016(4) 0.018(4) 0.001(4)
C83 0.083(7) 0.179(12) 0.028(4) 0.022(6) -0.005(5) -0.012(8)
C84 0.091(8) 0.090(9) 0.050(5) 0.006(5) 0.023(5) 0.022(6)
C85 0.168(12) 0.042(5) 0.052(5) 0.014(5) 0.027(8) -0.007(7)
O91 0.038(3) 0.040(3) 0.050(3) 0.008(3) -0.008(2) 0.001(2)
C91 0.036(4) 0.038(4) 0.033(4) -0.005(3) 0.002(3) 0.005(3)
O92 0.032(3) 0.047(3) 0.047(3) 0.009(2) -0.004(2) 0.003(2)
C92 0.040(4) 0.052(5) 0.045(4) 0.013(4) -0.009(3) 0.001(4)
C93 0.188(16) 0.32(2) 0.159(15) -0.101(18) -0.086(14) 0.210(18)
C94 0.118(10) 0.110(10) 0.161(12) 0.032(11) -0.097(10) -0.017(9)
C95 0.070(8) 0.34(2) 0.159(13) 0.191(16) -0.037(10) -0.042(13)
O101 0.036(2) 0.073(4) 0.025(2) -0.007(2) 0.004(2) -0.011(3)
C101 0.031(4) 0.073(6) 0.057(5) -0.011(5) 0.003(4) -0.010(4)
O102 0.031(3) 0.065(3) 0.038(3) -0.006(3) 0.009(2) -0.002(2)
C102 0.066(7) 0.34(2) 0.064(6) -0.091(12) 0.043(6) -0.102(11)
C103 0.26(4) 0.81(12) 0.52(7) 0.34(8) 0.20(4) -0.16(5)
C104 0.036(6) 0.42(3) 0.117(11) -0.103(19) 0.016(6) -0.028(11)
C105 0.081(13) 0.73(7) 0.34(4) -0.39(5) 0.113(19) -0.13(3)
O111 0.038(3) 0.046(3) 0.033(2) -0.009(2) 0.004(2) -0.008(3)
C111 0.025(4) 0.048(4) 0.030(4) -0.001(3) -0.001(3) 0.009(4)
O112 0.038(3) 0.046(3) 0.036(3) -0.010(2) -0.001(2) -0.007(2)
C112 0.048(4) 0.061(5) 0.032(4) -0.013(4) -0.003(3) 0.001(4)
C113 0.076(7) 0.117(10) 0.039(5) -0.009(5) -0.012(5) 0.004(6)
C114 0.056(5) 0.103(8) 0.051(5) -0.042(5) 0.007(4) -0.015(5)
C115 0.105(8) 0.071(7) 0.062(6) -0.032(5) 0.021(6) -0.011(6)
O121 0.045(3) 0.049(3) 0.030(2) 0.011(2) 0.006(2) 0.004(2)
C121 0.037(4) 0.046(5) 0.035(4) 0.005(4) 0.004(3) -0.001(4)
O122 0.045(3) 0.039(3) 0.034(2) 0.011(2) 0.009(2) 0.007(2)
C122 0.065(5) 0.068(6) 0.036(4) 0.020(4) 0.005(4) 0.026(5)
C123 0.134(14) 0.55(4) 0.085(10) 0.176(19) 0.008(9) 0.07(2)
C124 0.41(4) 0.110(14) 0.120(12) 0.028(11) 0.12(2) -0.083(16)
C125 0.221(16) 0.174(15) 0.066(7) 0.046(9) 0.088(9) 0.096(13)
O131 0.041(3) 0.031(3) 0.041(3) 0.003(2) -0.002(2) 0.002(2)
C131 0.037(4) 0.034(4) 0.033(4) -0.002(3) 0.004(3) 0.007(3)
O132 0.043(3) 0.038(3) 0.046(3) 0.009(2) -0.006(2) -0.006(2)
C132 0.069(6) 0.041(5) 0.056(5) 0.009(4) -0.011(4) -0.013(4)
C133 0.084(9) 0.099(10) 0.24(2) 0.107(14) -0.034(11) -0.034(7)
C134 0.093(8) 0.039(5) 0.106(8) 0.011(6) -0.020(7) -0.010(5)
C135 0.30(2) 0.049(7) 0.074(8) 0.001(6) -0.032(12) -0.005(10)
O1X 0.095(11) 0.094(11) 0.140(13) 0.002(11) 0.000(10) -0.016(9)
C1X 0.14(2) 0.13(2) 0.049(13) -0.001(15) 0.015(14) -0.040(19)
C2X 0.93(18) 0.13(3) 0.17(4) -0.01(3) -0.34(8) 0.12(7)
C3X 1.8(4) 0.31(9) 0.20(5) 0.18(6) -0.62(14) -0.50(16)
C4X 0.40(7) 0.27(6) 0.26(6) 0.16(5) -0.19(5) -0.02(5)
C5X 0.50(10) 0.20(5) 0.11(3) 0.03(3) -0.13(5) 0.03(5)
C6X 0.104(16) 0.13(2) 0.059(12) -0.020(13) -0.021(11) 0.095(16)

loop_
_atom_type_symbol
_atom_type_description
_atom_type_scat_dispersion_real
_atom_type_scat_dispersion_imag
_atom_type_scat_source
C C 0.0033 0.0016 'International Tables Vol C Tables 4.2.6.8 and 6.1.1.4'
H H 0.0000 0.0000 'International Tables Vol C Tables 4.2.6.8 and 6.1.1.4'
O O 0.0106 0.0060 'International Tables Vol C Tables 4.2.6.8 and 6.1.1.4'
Ni Ni 0.3393 1.1124 'International Tables Vol C Tables 4.2.6.8 and 6.1.1.4'

loop_
_geom_angle_atom_site_label_1
_geom_angle_atom_site_label_2
_geom_angle_atom_site_label_3
_geom_angle
O2 Ni1 O122 170.81(17)
O2 Ni1 O5 97.32(16)
O122 Ni1 O5 91.57(17)
O2 Ni1 O111 89.69(17)
O122 Ni1 O111 81.37(18)
O5 Ni1 O111 172.86(17)
O2 Ni1 O4 85.66(15)
O122 Ni1 O4 97.57(17)
O5 Ni1 O4 84.31(16)
O111 Ni1 O4 97.64(17)
O2 Ni1 O61 92.70(17)
O122 Ni1 O61 84.67(18)
O5 Ni1 O61 91.89(17)
O111 Ni1 O61 86.40(18)
O4 Ni1 O61 175.62(17)
O2 Ni1 Ni6 43.95(11)
O122 Ni1 Ni6 134.45(14)
O5 Ni1 Ni6 109.14(12)
O111 Ni1 Ni6 76.92(13)
O4 Ni1 Ni6 47.59(11)
O61 Ni1 Ni6 132.48(13)
O2 Ni1 Ni3 108.07(11)
O122 Ni1 Ni3 80.01(13)
O5 Ni1 Ni3 43.94(11)
O111 Ni1 Ni3 134.69(13)
O4 Ni1 Ni3 45.25(12)
O61 Ni1 Ni3 132.00(13)
Ni6 Ni1 Ni3 87.57(3)
O82 Ni2 O6 92.31(17)
O82 Ni2 O1 169.89(17)
O6 Ni2 O1 97.78(16)
O82 Ni2 O102 81.66(18)
O6 Ni2 O102 173.64(17)
O1 Ni2 O102 88.23(17)
O82 Ni2 O3 96.28(17)
O6 Ni2 O3 84.73(16)
O1 Ni2 O3 85.37(16)
O102 Ni2 O3 97.88(18)
O82 Ni2 O41 86.20(18)
O6 Ni2 O41 93.51(16)
O1 Ni2 O41 92.49(17)
O102 Ni2 O41 84.12(18)
O3 Ni2 O41 177.01(16)
O82 Ni2 Ni5 131.80(13)
O6 Ni2 Ni5 109.65(11)
O1 Ni2 Ni5 44.58(12)
O102 Ni2 Ni5 76.12(13)
O3 Ni2 Ni5 46.72(11)
O41 Ni2 Ni5 132.16(13)
O82 Ni2 Ni4 80.14(13)
O6 Ni2 Ni4 43.47(12)
O1 Ni2 Ni4 107.74(12)
O102 Ni2 Ni4 136.32(15)
O3 Ni2 Ni4 45.81(11)
O41 Ni2 Ni4 133.40(12)
Ni5 Ni2 Ni4 87.27(3)
O92 Ni3 O1 90.14(18)
O92 Ni3 O5 172.35(17)
O1 Ni3 O5 97.20(16)
O92 Ni3 O121 82.33(18)
O1 Ni3 O121 172.04(18)
O5 Ni3 O121 90.23(17)
O92 Ni3 O4 98.35(17)
O1 Ni3 O4 86.07(16)
O5 Ni3 O4 84.37(16)
O121 Ni3 O4 97.53(17)
O92 Ni3 O51 83.92(19)
O1 Ni3 O51 90.98(17)
O5 Ni3 O51 93.76(17)
O121 Ni3 O51 85.68(18)
O4 Ni3 O51 176.28(16)
O92 Ni3 Ni5 77.85(14)
O1 Ni3 Ni5 44.50(12)
O5 Ni3 Ni5 108.96(12)
O121 Ni3 Ni5 135.12(14)
O4 Ni3 Ni5 47.36(10)
O51 Ni3 Ni5 130.83(13)
O92 Ni3 Ni1 135.24(14)
O1 Ni3 Ni1 108.31(12)
O5 Ni3 Ni1 43.91(12)
O121 Ni3 Ni1 79.07(13)
O4 Ni3 Ni1 45.35(10)
O51 Ni3 Ni1 134.08(13)
Ni5 Ni3 Ni1 87.39(3)
O6 Ni4 O131 171.95(17)
O6 Ni4 O2 99.06(16)
O131 Ni4 O2 88.91(17)
O6 Ni4 O81 89.76(17)
O131 Ni4 O81 82.26(19)
O2 Ni4 O81 171.11(18)
O6 Ni4 O31 94.30(16)
O131 Ni4 O31 84.39(18)
O2 Ni4 O31 90.60(16)
O81 Ni4 O31 87.55(17)
O6 Ni4 O3 84.32(16)
O131 Ni4 O3 97.63(17)
O2 Ni4 O3 84.94(15)
O81 Ni4 O3 97.19(17)
O31 Ni4 O3 175.05(16)
O6 Ni4 Ni6 110.11(11)
O131 Ni4 Ni6 76.48(13)
O2 Ni4 Ni6 43.99(11)
O81 Ni4 Ni6 133.52(13)
O31 Ni4 Ni6 129.90(12)
O3 Ni4 Ni6 46.84(11)
O6 Ni4 Ni2 43.36(11)
O131 Ni4 Ni2 134.89(13)
O2 Ni4 Ni2 108.13(12)
O81 Ni4 Ni2 79.12(13)
O31 Ni4 Ni2 134.84(13)
O3 Ni4 Ni2 45.48(11)
Ni6 Ni4 Ni2 87.39(3)
O91 Ni5 O101 86.7(2)
O91 Ni5 O71 97.65(18)
O101 Ni5 O71 89.53(18)
O91 Ni5 O1 96.05(18)
O101 Ni5 O1 104.10(17)
O71 Ni5 O1 161.19(16)
O91 Ni5 O3 175.56(18)
O101 Ni5 O3 88.95(17)
O71 Ni5 O3 83.14(16)
O1 Ni5 O3 84.20(16)
O91 Ni5 O4 96.68(17)
O101 Ni5 O4 170.88(19)
O71 Ni5 O4 81.63(16)
O1 Ni5 O4 84.03(16)
O3 Ni5 O4 87.75(15)
O91 Ni5 Ni6 132.14(14)
O101 Ni5 Ni6 120.02(16)
O71 Ni5 Ni6 48.98(11)
O1 Ni5 Ni6 112.27(12)
O3 Ni5 Ni6 51.29(11)
O4 Ni5 Ni6 51.87(11)
O91 Ni5 Ni2 132.22(14)
O101 Ni5 Ni2 81.64(13)
O71 Ni5 Ni2 128.19(12)
O1 Ni5 Ni2 44.00(11)
O3 Ni5 Ni2 46.01(11)
O4 Ni5 Ni2 102.03(11)
Ni6 Ni5 Ni2 92.87(3)
O91 Ni5 Ni3 81.33(14)
O101 Ni5 Ni3 143.74(15)
O71 Ni5 Ni3 125.83(12)
O1 Ni5 Ni3 44.23(11)
O3 Ni5 Ni3 101.78(11)
O4 Ni5 Ni3 45.38(11)
Ni6 Ni5 Ni3 92.68(3)
Ni2 Ni5 Ni3 81.50(3)
O112 Ni6 O132 89.21(19)
O112 Ni6 O2 98.26(17)
O132 Ni6 O2 102.65(18)
O112 Ni6 O71 95.14(18)
O132 Ni6 O71 91.95(18)
O2 Ni6 O71 160.24(17)
O112 Ni6 O3 176.95(18)
O132 Ni6 O3 88.61(18)
O2 Ni6 O3 84.30(15)
O71 Ni6 O3 82.80(15)
O112 Ni6 O4 94.68(17)
O132 Ni6 O4 172.45(17)
O2 Ni6 O4 83.22(15)
O71 Ni6 O4 81.27(16)
O3 Ni6 O4 87.24(15)
O112 Ni6 Ni5 128.89(14)
O132 Ni6 Ni5 121.23(14)
O2 Ni6 Ni5 111.52(12)
O71 Ni6 Ni5 48.83(12)
O3 Ni6 Ni5 50.98(11)
O4 Ni6 Ni5 51.51(10)
O112 Ni6 Ni1 81.52(14)
O132 Ni6 Ni1 141.88(14)
O2 Ni6 Ni1 43.44(11)
O71 Ni6 Ni1 125.54(13)
O3 Ni6 Ni1 101.51(11)
O4 Ni6 Ni1 45.41(10)
Ni5 Ni6 Ni1 92.36(3)
O112 Ni6 Ni4 135.38(14)
O132 Ni6 Ni4 80.38(14)
O2 Ni6 Ni4 43.93(11)
O71 Ni6 Ni4 128.22(11)
O3 Ni6 Ni4 46.20(11)
O4 Ni6 Ni4 101.16(11)
Ni5 Ni6 Ni4 92.47(3)
Ni1 Ni6 Ni4 80.73(3)
O6 Ni7 O5 94.27(16)
O6 Ni7 O1W 94.97(17)
O5 Ni7 O1W 91.64(17)
O6 Ni7 O11 93.34(17)
O5 Ni7 O11 172.36(18)
O1W Ni7 O11 87.01(18)
O6 Ni7 O2W 94.40(17)
O5 Ni7 O2W 94.45(17)
O1W Ni7 O2W 168.41(17)
O11 Ni7 O2W 85.65(18)
O6 Ni7 O21 177.44(18)
O5 Ni7 O21 83.23(17)
O1W Ni7 O21 85.64(18)
O11 Ni7 O21 89.17(19)
O2W Ni7 O21 85.30(18)
Ni2 O1 Ni3 139.3(2)
Ni2 O1 Ni5 91.43(17)
Ni3 O1 Ni5 91.27(16)
Ni1 O2 Ni6 92.61(16)
Ni1 O2 Ni4 139.1(2)
Ni6 O2 Ni4 92.09(16)
Ni2 O3 Ni4 88.71(15)
Ni2 O3 Ni5 87.27(16)
Ni4 O3 Ni5 145.3(2)
Ni2 O3 Ni6 146.3(2)
Ni4 O3 Ni6 86.96(15)
Ni5 O3 Ni6 77.72(13)
Ni1 O4 Ni3 89.40(15)
Ni1 O4 Ni5 145.20(19)
Ni3 O4 Ni5 87.27(15)
Ni1 O4 Ni6 87.00(15)
Ni3 O4 Ni6 145.39(19)
Ni5 O4 Ni6 76.62(12)
Ni1 O5 Ni7 128.4(2)
Ni1 O5 Ni3 92.15(16)
Ni7 O5 Ni3 125.8(2)
Ni7 O6 Ni4 126.67(19)
Ni7 O6 Ni2 126.4(2)
Ni4 O6 Ni2 93.17(16)
C11 O11 Ni7 129.5(5)
O12 C11 O11 122.6(7)
O12 C11 C12 120.4(7)
O11 C11 C12 117.0(7)
C14 C12 C15 106.6(15)
C14 C12 C13 111.3(13)
C15 C12 C13 111.5(12)
C14 C12 C11 108.6(8)
C15 C12 C11 110.9(8)
C13 C12 C11 107.8(8)
C21 O21 Ni7 130.7(5)
O21 C21 O22 120.9(7)
O21 C21 C22 123.1(8)
O22 C21 C22 116.0(8)
C23 C22 C21 109.0(8)
C23 C22 C25 110.1(13)
C21 C22 C25 105.9(9)
C23 C22 C24 113.5(12)
C21 C22 C24 107.9(8)
C25 C22 C24 110.0(14)
C31 O31 Ni4 127.2(4)
O31 C31 O32 123.1(7)
O31 C31 C32 122.1(7)
O32 C31 C32 114.7(7)
C33 C32 C34 111.6(9)
C33 C32 C31 111.0(7)
C34 C32 C31 111.1(8)
C33 C32 C35 109.7(9)
C34 C32 C35 107.6(9)
C31 C32 C35 105.6(7)
C41 O41 Ni2 129.5(4)
O41 C41 O42 120.3(6)
O41 C41 C42 123.3(6)
O42 C41 C42 116.4(6)
C41 C42 C43 112.0(7)
C41 C42 C45 107.5(8)
C43 C42 C45 109.7(12)
C41 C42 C44 107.2(8)
C43 C42 C44 113.0(11)
C45 C42 C44 107.2(13)
C51 O51 Ni3 127.5(4)
O51 C51 O52 120.0(7)
O51 C51 C52 124.2(7)
O52 C51 C52 115.4(6)
C53 C52 C51 113.9(9)
C53 C52 C54 107(2)
C51 C52 C54 104.5(11)
C53 C52 C55 109.8(15)
C51 C52 C55 112.0(8)
C54 C52 C55 109.6(18)
C61 O61 Ni1 127.5(4)
O61 C61 O62 121.8(6)
O61 C61 C62 121.9(6)
O62 C61 C62 116.3(6)
C63 C62 C64 112.1(11)
C63 C62 C61 114.0(7)
C64 C62 C61 111.5(9)
C63 C62 C65 111.9(15)
C64 C62 C65 101.2(17)
C61 C62 C65 105.1(8)
C71 O71 Ni5 118.2(4)
C71 O71 Ni6 118.5(4)
Ni5 O71 Ni6 82.20(14)
O72 C71 O71 121.5(6)
O72 C71 C72 124.7(6)
O71 C71 C72 113.8(6)
C73 C72 C71 110.5(6)
C73 C72 C74 111.6(7)
C71 C72 C74 110.1(7)
C73 C72 C75 106.9(8)
C71 C72 C75 109.3(7)
C74 C72 C75 108.3(8)
C81 O81 Ni4 126.9(4)
O82 C81 O81 125.6(6)
O82 C81 C82 120.0(6)
O81 C81 C82 114.4(7)
C81 O82 Ni2 128.1(4)
C85 C82 C81 110.6(7)
C85 C82 C83 110.1(9)
C81 C82 C83 108.4(6)
C85 C82 C84 110.7(8)
C81 C82 C84 108.7(7)
C83 C82 C84 108.3(8)
C91 O91 Ni5 126.5(4)
O91 C91 O92 125.0(6)
O91 C91 C92 117.7(6)
O92 C91 C92 117.3(6)
C91 O92 Ni3 128.6(4)
C94 C92 C95 106.2(11)
C94 C92 C91 110.5(7)
C95 C92 C91 111.4(8)
C94 C92 C93 107.6(14)
C95 C92 C93 114.4(15)
C91 C92 C93 106.7(7)
C101 O101 Ni5 124.3(5)
O101 C101 O102 123.7(6)
O101 C101 C102 117.4(7)
O102 C101 C102 118.8(7)
C101 O102 Ni2 126.4(4)
C105 C102 C103 87(2)
C105 C102 C104 119.6(18)
C103 C102 C104 106(2)
C105 C102 C101 118.5(13)
C103 C102 C101 101.0(18)
C104 C102 C101 116.4(9)
C102 C103 C105 45.2(14)
C102 C105 C103 48.2(15)
C111 O111 Ni1 128.4(4)
O112 C111 O111 123.2(6)
O112 C111 C112 118.6(6)
O111 C111 C112 118.1(6)
C111 O112 Ni6 127.8(4)
C114 C112 C111 113.3(6)
C114 C112 C115 111.9(8)
C111 C112 C115 109.3(6)
C114 C112 C113 110.3(7)
C111 C112 C113 104.6(6)
C115 C112 C113 107.0(8)
C121 O121 Ni3 127.7(4)
O122 C121 O121 123.9(6)
O122 C121 C122 117.9(6)
O121 C121 C122 118.3(7)
C121 O122 Ni1 128.7(4)
C123 C122 C125 114.2(14)
C123 C122 C121 110.0(9)
C125 C122 C121 112.5(7)
C123 C122 C124 103.1(18)
C125 C122 C124 108.7(14)
C121 C122 C124 107.7(9)
C131 O131 Ni4 126.8(4)
O132 C131 O131 123.7(6)
O132 C131 C132 117.3(7)
O131 C131 C132 119.0(6)
C131 O132 Ni6 125.7(5)
C135 C132 C131 109.1(7)
C135 C132 C133 107.6(13)
C131 C132 C133 109.0(8)
C135 C132 C134 110.9(9)
C131 C132 C134 112.4(7)
C133 C132 C134 107.7(9)
C3X C2X C1X 134(3)
C2X C3X C4X 120(3)
C2X C3X C5X 167(2)
C4X C3X C5X 48.0(15)
C5X C4X C3X 85(3)
C4X C5X C3X 47.4(14)

loop_
_geom_bond_atom_site_label_1
_geom_bond_atom_site_label_2
_geom_bond_distance
Ni1 O2 2.027(4)
Ni1 O122 2.036(4)
Ni1 O5 2.049(4)
Ni1 O111 2.078(5)
Ni1 O4 2.100(4)
Ni1 O61 2.133(4)
Ni1 Ni6 2.9453(11)
Ni1 Ni3 2.9521(11)
Ni2 O82 2.029(4)
Ni2 O6 2.040(4)
Ni2 O1 2.041(4)
Ni2 O102 2.096(4)
Ni2 O3 2.116(4)
Ni2 O41 2.122(4)
Ni2 Ni5 2.9381(11)
Ni2 Ni4 2.9672(11)
Ni3 O92 2.022(4)
Ni3 O1 2.053(4)
Ni3 O5 2.050(4)
Ni3 O121 2.074(4)
Ni3 O4 2.097(4)
Ni3 O51 2.160(5)
Ni3 Ni5 2.9424(11)
Ni4 O6 2.045(4)
Ni4 O131 2.044(4)
Ni4 O2 2.044(4)
Ni4 O81 2.061(4)
Ni4 O31 2.123(4)
Ni4 O3 2.128(4)
Ni4 Ni6 2.9445(11)
Ni5 O91 1.982(5)
Ni5 O101 2.024(4)
Ni5 O71 2.046(4)
Ni5 O1 2.063(4)
Ni5 O3 2.141(4)
Ni5 O4 2.167(4)
Ni5 Ni6 2.6932(11)
Ni6 O112 2.003(4)
Ni6 O132 2.000(5)
Ni6 O2 2.046(4)
Ni6 O71 2.051(4)
Ni6 O3 2.151(4)
Ni6 O4 2.178(4)
Ni7 O6 2.012(4)
Ni7 O5 2.060(4)
Ni7 O1W 2.075(4)
Ni7 O11 2.083(4)
Ni7 O2W 2.085(5)
Ni7 O21 2.116(5)
O11 C11 1.266(8)
C11 O12 1.219(9)
C11 C12 1.544(10)
C12 C14 1.474(14)
C12 C15 1.468(14)
C12 C13 1.505(13)
O21 C21 1.197(9)
C21 O22 1.317(9)
C21 C22 1.527(11)
C22 C23 1.459(14)
C22 C25 1.534(15)
C22 C24 1.494(14)
O31 C31 1.225(8)
C31 O32 1.284(9)
C31 C32 1.520(11)
C32 C33 1.543(12)
C32 C34 1.519(13)
C32 C35 1.519(12)
O41 C41 1.242(8)
C41 O42 1.317(8)
C41 C42 1.467(10)
C42 C43 1.498(12)
C42 C45 1.545(14)
C42 C44 1.492(14)
O51 C51 1.223(8)
C51 O52 1.343(9)
C51 C52 1.460(10)
C52 C53 1.390(16)
C52 C54 1.47(2)
C52 C55 1.492(16)
O61 C61 1.243(7)
C61 O62 1.304(8)
C61 C62 1.473(10)
C62 C63 1.453(13)
C62 C64 1.462(14)
C62 C65 1.541(18)
O71 C71 1.350(8)
C71 O72 1.228(8)
C71 C72 1.493(10)
C72 C73 1.485(11)
C72 C74 1.524(10)
C72 C75 1.538(12)
O81 C81 1.277(8)
C81 O82 1.234(8)
C81 C82 1.537(9)
C82 C85 1.499(11)
C82 C83 1.517(12)
C82 C84 1.562(11)
O91 C91 1.249(8)
C91 O92 1.260(8)
C91 C92 1.509(9)
C92 C94 1.506(14)
C92 C95 1.492(13)
C92 C93 1.508(15)
O101 C101 1.247(9)
C101 O102 1.292(8)
C101 C102 1.489(12)
C102 C105 1.24(2)
C102 C103 1.31(3)
C102 C104 1.346(15)
C103 C105 1.75(4)
O111 C111 1.265(8)
C111 O112 1.234(8)
C111 C112 1.535(9)
C112 C114 1.475(11)
C112 C115 1.512(12)
C112 C113 1.566(11)
O121 C121 1.255(8)
C121 O122 1.244(8)
C121 C122 1.530(10)
C122 C123 1.369(16)
C122 C125 1.467(13)
C122 C124 1.501(18)
O131 C131 1.266(8)
C131 O132 1.243(8)
C131 C132 1.501(10)
C132 C135 1.485(14)
C132 C133 1.495(15)
C132 C134 1.511(11)
C1X C2X 1.50(2)
C2X C3X 1.50(2)
C3X C4X 1.50(2)
C3X C5X 2.02(5)
C4X C5X 1.51(2)
